data_2016922
loop_
_publ_author_name
'Trzesowska-Kruszynska, Agata'
'Kruszynski, Rafal'

_publ_section_title
;
 2,3-Dihydro-1,3-benzothiazol-2-iminium hydrogen oxydiacetate: a
 combined structural and theoretical study
;
_journal_coeditor_code GA3105
_journal_issue 1
_journal_name_full 'Acta Crystallographica Section C'
_journal_page_first o19
_journal_page_last o23
_journal_paper_doi 10.1107/S0108270108038365
_journal_volume 65
_journal_year 2009
_chemical_formula_iupac 'C4 H5 O5 + , C7 H7 N2 S -'
_chemical_formula_moiety 'C4 H5 O5 + , C7 H7 N2 S -'
_chemical_formula_sum 'C11 H12 N2 O5 S'
_chemical_formula_weight 284.29
_chemical_name_systematic
;
2,3-Dihydro-1,3-benzothiazol-2-iminium hydrogen oxydiacetate
;
_space_group_IT_number 2
_symmetry_cell_setting triclinic
_symmetry_space_group_name_Hall '-P 1'
_symmetry_space_group_name_H-M 'P -1'
_atom_sites_solution_hydrogens mixed
_atom_sites_solution_primary direct
_atom_sites_solution_secondary difmap
_audit_creation_method SHELXL97
_cell_angle_alpha 87.216(3)
_cell_angle_beta 89.845(3)
_cell_angle_gamma 85.364(3)
_cell_formula_units_Z 2
_cell_length_a 7.0414(3)
_cell_length_b 7.6933(3)
_cell_length_c 11.4621(6)
_cell_measurement_reflns_used 2981
_cell_measurement_temperature 291.0(3)
_cell_measurement_theta_max 20
_cell_measurement_theta_min 2
_cell_volume 618.16(5)
_computing_cell_refinement 'CrysAlis RED (UNIL IC & Kuma 2000)'
_computing_data_collection 'CrysAlis CCD (UNIL IC & Kuma 2000)'
_computing_data_reduction 'CrysAlis RED (UNIL IC & Kuma 2000)'
_computing_molecular_graphics
;
XP in SHELXTL/PC (Sheldrick, 2008) and ORTEP-3 (version 1.062; Farrugia
1997)
;
_computing_publication_material
;
SHELXL97 (Sheldrick, 2008) and PLATON (Spek, 2003)
;
_computing_structure_refinement 'SHELXL97 (Sheldrick, 2008)'
_computing_structure_solution 'SHELXS97 (Sheldrick, 2008)'
_diffrn_ambient_temperature 291.0(3)
_diffrn_detector_area_resol_mean 1048576
_diffrn_measured_fraction_theta_full 0.997
_diffrn_measured_fraction_theta_max 0.997
_diffrn_measurement_device_type 'Kuma KM4 CCD'
_diffrn_measurement_method \w
_diffrn_radiation_monochromator graphite
_diffrn_radiation_source 'fine-focus sealed tube'
_diffrn_radiation_type MoK\a
_diffrn_radiation_wavelength 0.71073
_diffrn_reflns_av_R_equivalents 0.0307
_diffrn_reflns_av_sigmaI/netI 0.0316
_diffrn_reflns_limit_h_max 8
_diffrn_reflns_limit_h_min -8
_diffrn_reflns_limit_k_max 9
_diffrn_reflns_limit_k_min -9
_diffrn_reflns_limit_l_max 13
_diffrn_reflns_limit_l_min -13
_diffrn_reflns_number 6112
_diffrn_reflns_theta_full 25.00
_diffrn_reflns_theta_max 25.05
_diffrn_reflns_theta_min 2.66
_diffrn_standards_decay_% 0.09
_diffrn_standards_interval_time 12.66
_diffrn_standards_number 14
_exptl_absorpt_coefficient_mu 0.281
_exptl_absorpt_correction_T_max 0.979
_exptl_absorpt_correction_T_min 0.967
_exptl_absorpt_correction_type numerical
_exptl_absorpt_process_details '(X-RED; Stoe & Cie, 1999)'
_exptl_crystal_colour colourless
_exptl_crystal_density_diffrn 1.527
_exptl_crystal_density_method 'not measured'
_exptl_crystal_description needle
_exptl_crystal_F_000 296
_exptl_crystal_size_max 0.381
_exptl_crystal_size_mid 0.083
_exptl_crystal_size_min 0.079
_refine_diff_density_max 0.148
_refine_diff_density_min -0.277
_refine_ls_extinction_method none
_refine_ls_goodness_of_fit_ref 1.015
_refine_ls_hydrogen_treatment constr
_refine_ls_matrix_type full
_refine_ls_number_parameters 172
_refine_ls_number_reflns 2182
_refine_ls_number_restraints 0
_refine_ls_restrained_S_all 1.015
_refine_ls_R_factor_all 0.0464
_refine_ls_R_factor_gt 0.0331
_refine_ls_shift/su_max 0.000
_refine_ls_shift/su_mean 0.000
_refine_ls_structure_factor_coef Fsqd
_refine_ls_weighting_details 'w=1/[\s^2^(Fo^2^)+(0.0551P)^2^+] where P=(Fo^2^+2Fc^2^)/3'
_refine_ls_weighting_scheme calc
_refine_ls_wR_factor_gt 0.0850
_refine_ls_wR_factor_ref 0.0905
_reflns_number_gt 1662
_reflns_number_total 2182
_reflns_threshold_expression I>2\s(I)
_cod_data_source_file ga3105.cif
_cod_data_source_block I
_cod_database_code 2016922
_cod_database_fobs_code 2016922

loop_
_symmetry_equiv_pos_as_xyz
'x, y, z'
'-x, -y, -z'

loop_
_atom_site_type_symbol
_atom_site_label
_atom_site_fract_x
_atom_site_fract_y
_atom_site_fract_z
_atom_site_U_iso_or_equiv
_atom_site_adp_type
_atom_site_calc_flag
_atom_site_refinement_flags
_atom_site_occupancy
_atom_site_disorder_assembly
_atom_site_disorder_group
N N1 0.02638(18) 0.31143(17) 0.16983(11) 0.0361(3) Uani d . 1 . .
H H1N -0.0453 0.3655 0.2213 0.043 Uiso d R 1 . .
C C1 0.2067(2) 0.2544(2) 0.19006(15) 0.0374(4) Uani d . 1 . .
S S1 0.31425(6) 0.16495(6) 0.06783(4) 0.04831(18) Uani d . 1 . .
C C2 -0.0381(2) 0.2899(2) 0.05704(14) 0.0340(4) Uani d . 1 . .
C C3 0.1018(2) 0.2096(2) -0.01154(15) 0.0391(4) Uani d . 1 . .
C C4 0.0646(3) 0.1755(2) -0.12662(17) 0.0537(5) Uani d . 1 . .
H H4 0.1574 0.1195 -0.1726 0.064 Uiso calc R 1 . .
C C5 -0.1130(3) 0.2268(3) -0.17064(17) 0.0610(6) Uani d . 1 . .
H H5 -0.1401 0.2070 -0.2480 0.073 Uiso calc R 1 . .
C C6 -0.2530(3) 0.3076(3) -0.10198(17) 0.0568(6) Uani d . 1 . .
H H6 -0.3724 0.3406 -0.1340 0.068 Uiso calc R 1 . .
C C7 -0.2179(2) 0.3400(2) 0.01340(16) 0.0437(4) Uani d . 1 . .
H H7 -0.3119 0.3934 0.0598 0.052 Uiso calc R 1 . .
N N2 0.2957(2) 0.2653(2) 0.28827(14) 0.0520(4) Uani d . 1 . .
H H2NA 0.2272 0.3016 0.3540 0.062 Uiso d R 1 . .
H H2NB 0.4216 0.2176 0.2988 0.062 Uiso d R 1 . .
O O1 0.65382(17) 0.09502(16) 0.31142(10) 0.0493(3) Uani d . 1 . .
C C8 0.7523(2) 0.0840(2) 0.39999(15) 0.0369(4) Uani d . 1 . .
O O2 0.92056(17) 0.00620(18) 0.40394(11) 0.0595(4) Uani d . 1 . .
H H2O 0.9646 -0.0105 0.4681 0.071 Uiso d PR 0.50 . .
C C9 0.6850(2) 0.1588(2) 0.51319(14) 0.0342(4) Uani d . 1 . .
H H9A 0.6788 0.0650 0.5724 0.041 Uiso calc R 1 . .
H H9B 0.7757 0.2373 0.5391 0.041 Uiso calc R 1 . .
O O3 0.50322(15) 0.25077(14) 0.50037(10) 0.0399(3) Uani d . 1 . .
C C10 0.4434(2) 0.3251(2) 0.60564(15) 0.0410(4) Uani d . 1 . .
H H10A 0.5357 0.4040 0.6287 0.049 Uiso calc R 1 . .
H H10B 0.4396 0.2332 0.6664 0.049 Uiso calc R 1 . .
O O4 0.15973(16) 0.42035(16) 0.49886(14) 0.0590(4) Uani d . 1 . .
H H4O 0.0530 0.4737 0.5110 0.071 Uiso d PR 0.50 . .
C C11 0.2501(3) 0.4238(2) 0.59567(19) 0.0476(5) Uani d . 1 . .
O O5 0.1932(2) 0.5020(2) 0.68088(14) 0.0752(5) Uani d . 1 . .

loop_
_atom_site_aniso_label
_atom_site_aniso_U_11
_atom_site_aniso_U_22
_atom_site_aniso_U_33
_atom_site_aniso_U_12
_atom_site_aniso_U_13
_atom_site_aniso_U_23
N1 0.0323(7) 0.0443(8) 0.0312(8) 0.0057(6) 0.0037(6) -0.0116(6)
C1 0.0312(9) 0.0385(9) 0.0416(10) 0.0027(7) 0.0001(8) -0.0033(7)
S1 0.0373(3) 0.0513(3) 0.0553(3) 0.0082(2) 0.0120(2) -0.0119(2)
C2 0.0373(9) 0.0353(9) 0.0301(9) -0.0049(7) 0.0034(7) -0.0065(7)
C3 0.0449(10) 0.0371(10) 0.0360(10) -0.0050(8) 0.0101(8) -0.0069(8)
C4 0.0711(14) 0.0546(12) 0.0382(11) -0.0148(10) 0.0209(10) -0.0167(9)
C5 0.0812(16) 0.0727(14) 0.0326(11) -0.0244(13) -0.0058(11) -0.0067(10)
C6 0.0594(13) 0.0667(14) 0.0455(12) -0.0137(11) -0.0147(11) 0.0001(10)
C7 0.0384(10) 0.0509(11) 0.0418(10) -0.0021(8) -0.0019(8) -0.0055(8)
N2 0.0395(9) 0.0689(11) 0.0457(10) 0.0102(7) -0.0083(7) -0.0057(8)
O1 0.0415(7) 0.0675(9) 0.0369(7) 0.0155(6) -0.0074(6) -0.0158(6)
C8 0.0290(9) 0.0425(10) 0.0378(10) 0.0100(7) -0.0007(8) -0.0098(7)
O2 0.0388(7) 0.0914(10) 0.0435(8) 0.0342(7) -0.0033(6) -0.0203(7)
C9 0.0263(8) 0.0399(9) 0.0348(10) 0.0100(7) -0.0023(7) -0.0069(7)
O3 0.0285(6) 0.0533(7) 0.0356(7) 0.0180(5) -0.0003(5) -0.0138(5)
C10 0.0406(10) 0.0435(10) 0.0383(11) 0.0062(8) 0.0091(8) -0.0114(8)
O4 0.0315(7) 0.0595(9) 0.0832(11) 0.0189(6) 0.0065(7) -0.0122(7)
C11 0.0405(10) 0.0375(10) 0.0635(14) 0.0064(8) 0.0221(10) -0.0040(9)
O5 0.0751(10) 0.0682(10) 0.0797(11) 0.0195(8) 0.0423(9) -0.0210(8)

loop_
_atom_type_symbol
_atom_type_description
_atom_type_scat_dispersion_real
_atom_type_scat_dispersion_imag
_atom_type_scat_source
C C 0.0033 0.0016 'International Tables Vol C Tables 4.2.6.8 and 6.1.1.4'
H H 0.0000 0.0000 'International Tables Vol C Tables 4.2.6.8 and 6.1.1.4'
N N 0.0061 0.0033 'International Tables Vol C Tables 4.2.6.8 and 6.1.1.4'
O O 0.0106 0.0060 'International Tables Vol C Tables 4.2.6.8 and 6.1.1.4'
S S 0.1246 0.1234 'International Tables Vol C Tables 4.2.6.8 and 6.1.1.4'

loop_
_geom_angle_atom_site_label_1
_geom_angle_atom_site_label_2
_geom_angle_atom_site_label_3
_geom_angle_site_symmetry_1
_geom_angle_site_symmetry_3
_geom_angle
_geom_angle_publ_flag
C1 N1 C2 . . 115.08(15) n
C1 N1 H1N . . 123.0 n
C2 N1 H1N . . 121.7 n
N2 C1 N1 . . 124.95(17) n
N2 C1 S1 . . 123.14(14) n
N1 C1 S1 . . 111.90(13) n
C1 S1 C3 . . 90.38(8) n
C7 C2 C3 . . 121.42(16) n
C7 C2 N1 . . 126.53(16) n
C3 C2 N1 . . 112.05(15) n
C2 C3 C4 . . 120.71(17) n
C2 C3 S1 . . 110.59(13) n
C4 C3 S1 . . 128.70(15) n
C5 C4 C3 . . 118.04(19) n
C5 C4 H4 . . 121.0 n
C3 C4 H4 . . 121.0 n
C4 C5 C6 . . 121.22(18) n
C4 C5 H5 . . 119.4 n
C6 C5 H5 . . 119.4 n
C7 C6 C5 . . 121.14(19) n
C7 C6 H6 . . 119.4 n
C5 C6 H6 . . 119.4 n
C2 C7 C6 . . 117.46(18) n
C2 C7 H7 . . 121.3 n
C6 C7 H7 . . 121.3 n
C1 N2 H2NA . . 119.5 n
C1 N2 H2NB . . 121.2 n
H2NA N2 H2NB . . 118.2 n
O1 C8 O2 . . 122.70(16) n
O1 C8 C9 . . 122.78(14) n
O2 C8 C9 . . 114.52(14) n
C8 O2 H2O . . 114.8 n
O3 C9 C8 . . 111.26(13) n
O3 C9 H9A . . 109.4 n
C8 C9 H9A . . 109.4 n
O3 C9 H9B . . 109.4 n
C8 C9 H9B . . 109.4 n
H9A C9 H9B . . 108.0 n
C10 O3 C9 . . 111.06(12) n
O3 C10 C11 . . 112.68(15) n
O3 C10 H10A . . 109.1 n
C11 C10 H10A . . 109.1 n
O3 C10 H10B . . 109.1 n
C11 C10 H10B . . 109.1 n
H10A C10 H10B . . 107.8 n
C11 O4 H4O . . 104.7 n
O5 C11 O4 . . 125.47(18) n
O5 C11 C10 . . 116.76(19) n
O4 C11 C10 . . 117.77(17) n

loop_
_geom_bond_atom_site_label_1
_geom_bond_atom_site_label_2
_geom_bond_site_symmetry_2
_geom_bond_distance
_geom_bond_publ_flag
N1 C1 . 1.327(2) y
N1 C2 . 1.393(2) y
N1 H1N . 0.87 n
C1 N2 . 1.299(2) y
C1 S1 . 1.7360(18) y
S1 C3 . 1.7544(18) y
C2 C7 . 1.381(2) n
C2 C3 . 1.384(2) n
C3 C4 . 1.387(2) n
C4 C5 . 1.371(3) n
C4 H4 . 0.93 n
C5 C6 . 1.386(3) n
C5 H5 . 0.93 n
C6 C7 . 1.384(3) n
C6 H6 . 0.93 n
C7 H7 . 0.93 n
N2 H2NA . 0.94 n
N2 H2NB . 0.94 n
O1 C8 . 1.2267(19) y
C8 O2 . 1.283(2) y
C8 C9 . 1.505(2) n
O2 H2O . 0.80 n
C9 O3 . 1.4160(17) n
C9 H9A . 0.97 n
C9 H9B . 0.97 n
O3 C10 . 1.409(2) n
C10 C11 . 1.506(2) n
C10 H10A . 0.97 n
C10 H10B . 0.97 n
O4 C11 . 1.283(2) y
O4 H4O . 0.84 n
C11 O5 . 1.222(3) y

loop_
_geom_hbond_atom_site_label_D
_geom_hbond_atom_site_label_H
_geom_hbond_atom_site_label_A
_geom_hbond_site_symmetry_A
_geom_hbond_distance_DH
_geom_hbond_distance_HA
_geom_hbond_distance_DA
_geom_hbond_angle_DHA
_geom_hbond_publ_flag
N1 H1N O5 2_566 0.87 1.82 2.6915(19) 174.2 n
N2 H2NA O4 . 0.94 1.97 2.872(2) 160.7 n
N2 H2NB O1 . 0.94 1.82 2.7535(19) 171.5 n
N2 H2NA O3 . 0.94 2.56 2.8328(18) 97 n
N2 H2NB O3 . 0.94 2.41 2.8328(18) 107.0 n
O2 H2O O2 2_756 0.80 1.68 2.467(2) 167.8 n
O4 H4O O4 2_566 0.84 1.65 2.474(2) 166.6 n
C10 H10B O1 2_656 0.97 2.66 3.446(2) 138.4 n
C4 H4 O1 2_655 0.93 2.63 3.534(2) 164.4 n
